data_7205274
loop_
_publ_author_name
'Zhao, Li-Min'
'Zhang, Zhen-Jie'
'Zhang, Shi-Yuan'
'Cui, Ping'
'Shi, Wei'
'Zhao, Bin'
'Cheng, Peng'
'Liao, Dai-Zheng'
'Yan, Shi-Ping'

_publ_section_title
;
 Metal--organic frameworks based on transition-metal carboxylate
 clusters as secondary building units: synthesis, structures and
 properties
;
_journal_issue 3
_journal_name_full CrystEngComm
_journal_page_first 907
_journal_paper_doi 10.1039/c0ce00315h
_journal_volume 13
_journal_year 2011
_chemical_formula_sum 'C28 H19 N8 O11 S Zn1.5'
_chemical_formula_weight 773.63
_chemical_name_systematic
;
?
;
_space_group_IT_number 13
_symmetry_cell_setting monoclinic
_symmetry_space_group_name_Hall '-P 2yc'
_symmetry_space_group_name_H-M 'P 1 2/c 1'
_atom_sites_solution_hydrogens geom
_atom_sites_solution_primary direct
_atom_sites_solution_secondary difmap
_audit_creation_method SHELXL-97
_cell_angle_alpha 90.00
_cell_angle_beta 130.288(9)
_cell_angle_gamma 90.00
_cell_formula_units_Z 4
_cell_length_a 17.181(3)
_cell_length_b 9.5978(11)
_cell_length_c 24.677(3)
_cell_measurement_temperature 293(2)
_cell_measurement_theta_max 25.01
_cell_measurement_theta_min 2.38
_cell_volume 3104.0(9)
_computing_structure_refinement 'SHELXL-97 (Sheldrick, 1997)'
_computing_structure_solution 'SHELXS-97 (Sheldrick, 1990)'
_diffrn_ambient_temperature 293(2)
_diffrn_measured_fraction_theta_full 0.981
_diffrn_measured_fraction_theta_max 0.981
_diffrn_radiation_monochromator graphite
_diffrn_radiation_source 'fine-focus sealed tube'
_diffrn_radiation_type MoK\a
_diffrn_radiation_wavelength 0.71073
_diffrn_reflns_av_R_equivalents 0.0768
_diffrn_reflns_av_sigmaI/netI 0.1218
_diffrn_reflns_limit_h_max 20
_diffrn_reflns_limit_h_min -19
_diffrn_reflns_limit_k_max 11
_diffrn_reflns_limit_k_min -7
_diffrn_reflns_limit_l_max 29
_diffrn_reflns_limit_l_min -29
_diffrn_reflns_number 12517
_diffrn_reflns_theta_full 25.01
_diffrn_reflns_theta_max 25.01
_diffrn_reflns_theta_min 2.38
_exptl_absorpt_coefficient_mu 1.311
_exptl_absorpt_correction_T_max 0.7795
_exptl_absorpt_correction_T_min 0.7353
_exptl_absorpt_correction_type multi-scan
_exptl_crystal_density_diffrn 1.655
_exptl_crystal_density_method 'not measured'
_exptl_crystal_F_000 1568
_exptl_crystal_size_max 0.25
_exptl_crystal_size_mid 0.20
_exptl_crystal_size_min 0.20
_refine_diff_density_max 1.571
_refine_diff_density_min -0.715
_refine_diff_density_rms 0.152
_refine_ls_extinction_method none
_refine_ls_goodness_of_fit_ref 1.031
_refine_ls_hydrogen_treatment constr
_refine_ls_matrix_type full
_refine_ls_number_parameters 448
_refine_ls_number_reflns 5383
_refine_ls_number_restraints 0
_refine_ls_restrained_S_all 1.031
_refine_ls_R_factor_all 0.1290
_refine_ls_R_factor_gt 0.0762
_refine_ls_shift/su_max 0.000
_refine_ls_shift/su_mean 0.000
_refine_ls_structure_factor_coef Fsqd
_refine_ls_weighting_details 'calc w=1/[\s^2^(Fo^2^)+(0.1051P)^2^+0.0000P] where P=(Fo^2^+2Fc^2^)/3'
_refine_ls_weighting_scheme calc
_refine_ls_wR_factor_gt 0.1777
_refine_ls_wR_factor_ref 0.1950
_reflns_number_gt 3309
_reflns_number_total 5383
_reflns_threshold_expression >2sigma(I)
_cod_data_source_file C0CE00315H.TXT
_cod_data_source_block p090718z
_cod_original_cell_volume 3104.0(8)
_cod_original_sg_symbol_H-M P2/c
_cod_original_formula_sum 'C28 H19 N8 O11 S Zn1.50'
_cod_database_code 7205274

loop_
_symmetry_equiv_pos_as_xyz
'x, y, z'
'-x, y, -z+1/2'
'-x, -y, -z'
'x, -y, z-1/2'

loop_
_atom_site_label
_atom_site_type_symbol
_atom_site_fract_x
_atom_site_fract_y
_atom_site_fract_z
_atom_site_U_iso_or_equiv
_atom_site_adp_type
_atom_site_occupancy
_atom_site_symmetry_multiplicity
_atom_site_calc_flag
_atom_site_refinement_flags
_atom_site_disorder_assembly
_atom_site_disorder_group
O7 O 0.0956(4) 0.8555(6) -0.0058(2) 0.0244(13) Uani 1 1 d . . .
Zn1 Zn 0.45750(6) 0.30619(9) 0.32971(4) 0.0166(3) Uani 1 1 d . . .
Zn2 Zn 1.0000 0.0000 1.0000 0.0224(3) Uani 1 2 d S . .
C1 C 0.9038(5) -0.0090(9) 0.8479(4) 0.0212(18) Uani 1 1 d . . .
H1 H 0.9201 -0.1029 0.8585 0.025 Uiso 1 1 calc R . .
C2 C 0.8435(6) 0.0317(8) 0.7775(4) 0.0208(18) Uani 1 1 d . . .
H2 H 0.8184 -0.0326 0.7414 0.025 Uiso 1 1 calc R . .
C3 C 0.8222(5) 0.1726(8) 0.7633(3) 0.0179(17) Uani 1 1 d . . .
C4 C 0.8638(5) 0.2656(9) 0.8179(4) 0.0212(18) Uani 1 1 d . . .
H4 H 0.8528 0.3609 0.8091 0.025 Uiso 1 1 calc R . .
C5 C 0.9229(6) 0.2140(8) 0.8871(4) 0.0215(18) Uani 1 1 d . . .
H5 H 0.9516 0.2762 0.9246 0.026 Uiso 1 1 calc R . .
C6 C 0.6450(5) 0.1916(9) 0.5758(4) 0.0181(17) Uani 1 1 d . . .
C7 C 0.6277(5) 0.3303(8) 0.5567(4) 0.0210(18) Uani 1 1 d . . .
H7 H 0.6519 0.4004 0.5902 0.025 Uiso 1 1 calc R . .
C8 C 0.5727(6) 0.3609(8) 0.4856(4) 0.0213(18) Uani 1 1 d . . .
H8 H 0.5607 0.4540 0.4718 0.026 Uiso 1 1 calc R . .
C9 C 0.5515(6) 0.1319(9) 0.4546(4) 0.0222(18) Uani 1 1 d . . .
H9 H 0.5253 0.0644 0.4196 0.027 Uiso 1 1 calc R . .
C10 C 0.6050(6) 0.0894(9) 0.5243(4) 0.0244(19) Uani 1 1 d . . .
H10 H 0.6138 -0.0046 0.5361 0.029 Uiso 1 1 calc R . .
C11 C 0.4182(5) 0.5699(8) 0.2824(4) 0.0164(17) Uani 1 1 d . . .
C12 C 0.3777(5) 0.6903(8) 0.2311(4) 0.0174(16) Uani 1 1 d . . .
C13 C 0.3096(5) 0.6620(8) 0.1582(4) 0.0162(17) Uani 1 1 d . . .
H13 H 0.2934 0.5708 0.1416 0.019 Uiso 1 1 calc R . .
C14 C 0.2668(5) 0.7729(7) 0.1114(4) 0.0149(16) Uani 1 1 d . . .
C15 C 0.2899(6) 0.9082(8) 0.1350(4) 0.0183(17) Uani 1 1 d . . .
H15 H 0.2619 0.9812 0.1026 0.022 Uiso 1 1 calc R . .
C16 C 0.3556(5) 0.9358(8) 0.2076(4) 0.0179(17) Uani 1 1 d . . .
C17 C 0.3992(5) 0.8266(8) 0.2555(4) 0.0185(17) Uani 1 1 d . . .
H17 H 0.4429 0.8446 0.3041 0.022 Uiso 1 1 calc R . .
C18 C 0.3691(6) 1.0848(8) 0.2301(4) 0.0186(18) Uani 1 1 d . . .
C19 C 0.3077(6) 0.2906(8) 0.3658(4) 0.0266(19) Uani 1 1 d . . .
H19 H 0.3677 0.2707 0.4114 0.032 Uiso 1 1 calc R . .
C20 C 0.2181(7) 0.2932(10) 0.3543(5) 0.039(2) Uani 1 1 d . . .
H20 H 0.2178 0.2767 0.3913 0.047 Uiso 1 1 calc R . .
C21 C 0.1292(7) 0.3206(9) 0.2870(5) 0.037(2) Uani 1 1 d . . .
C22 C 0.1311(6) 0.3470(8) 0.2330(4) 0.032(2) Uani 1 1 d . . .
H22 H 0.0714 0.3669 0.1873 0.038 Uiso 1 1 calc R . .
C23 C 0.2259(6) 0.3429(9) 0.2488(4) 0.027(2) Uani 1 1 d . . .
H23 H 0.2275 0.3600 0.2125 0.032 Uiso 1 1 calc R . .
C24 C 0.1822(7) 0.6419(14) 0.4542(6) 0.057(3) Uani 1 1 d . . .
H24 H 0.2023 0.5582 0.4789 0.069 Uiso 1 1 calc R . .
C25 C 0.1153(7) 0.6368(12) 0.3809(5) 0.043(3) Uani 1 1 d . . .
H25 H 0.0914 0.5516 0.3575 0.052 Uiso 1 1 calc R . .
C26 C 0.0853(7) 0.7558(13) 0.3440(5) 0.045(3) Uani 1 1 d . . .
C27 C 0.1205(9) 0.8858(14) 0.3810(8) 0.066(4) Uani 1 1 d . . .
H27 H 0.1007 0.9715 0.3580 0.079 Uiso 1 1 calc R . .
C28 C 0.1873(10) 0.8729(16) 0.4551(8) 0.072(4) Uani 1 1 d . . .
H28 H 0.2114 0.9550 0.4814 0.087 Uiso 1 1 calc R . .
N1 N 0.5363(5) 0.2642(7) 0.4360(3) 0.0177(14) Uani 1 1 d . . .
N2 N 0.7026(5) 0.1405(7) 0.6472(3) 0.0228(16) Uani 1 1 d . . .
N3 N 0.7611(5) 0.2297(7) 0.6929(3) 0.0225(16) Uani 1 1 d . . .
N4 N 0.9394(4) 0.0780(7) 0.9010(3) 0.0164(14) Uani 1 1 d . . .
N5 N 0.3141(5) 0.3155(7) 0.3141(3) 0.0221(15) Uani 1 1 d . . .
N6 N 0.0366(6) 0.3200(8) 0.2800(3) 0.0396(19) Uani 1 1 d . . .
N7 N 0.2187(7) 0.7564(14) 0.4905(5) 0.064(3) Uani 1 1 d . . .
N8 N 0.0191(10) 0.7524(17) 0.2684(5) 0.148(6) Uani 1 1 d . . .
O1 O 0.4061(4) 0.4485(5) 0.2568(3) 0.0182(12) Uani 1 1 d . . .
O2 O 0.4587(4) 0.5903(6) 0.3454(3) 0.0262(13) Uani 1 1 d . . .
O3 O 0.4417(4) 1.1130(5) 0.2953(3) 0.0218(12) Uani 1 1 d . . .
O4 O 0.3070(4) 1.1713(5) 0.1846(3) 0.0254(13) Uani 1 1 d . . .
O5 O 0.1271(5) 0.6081(6) 0.0107(3) 0.0427(16) Uani 1 1 d . . .
O6 O 0.2168(4) 0.7533(7) -0.0128(3) 0.0402(16) Uani 1 1 d . . .
O8 O 0.6071(4) 0.3403(5) 0.3614(3) 0.0242(13) Uani 1 1 d . . .
O9 O 0.8856(4) -0.1599(6) 0.9466(3) 0.0269(13) Uani 1 1 d . . .
O10 O 0.5803(5) 0.7700(7) 0.4629(3) 0.0452(17) Uani 1 1 d . . .
O11 O 0.9194(5) 0.5736(8) 0.9214(4) 0.063(2) Uani 1 1 d . . .
S1 S 0.16933(15) 0.7449(2) 0.01807(10) 0.0227(5) Uani 1 1 d . . .

loop_
_atom_site_aniso_label
_atom_site_aniso_U_11
_atom_site_aniso_U_22
_atom_site_aniso_U_33
_atom_site_aniso_U_23
_atom_site_aniso_U_13
_atom_site_aniso_U_12
O7 0.023(3) 0.030(4) 0.009(3) 0.003(2) 0.006(2) 0.009(3)
Zn1 0.0201(5) 0.0177(5) 0.0063(4) 0.0012(4) 0.0060(4) 0.0003(4)
Zn2 0.0269(7) 0.0259(8) 0.0078(6) 0.0028(6) 0.0082(6) 0.0005(6)
C1 0.026(4) 0.021(5) 0.016(4) 0.004(4) 0.014(4) 0.007(4)
C2 0.025(4) 0.028(5) 0.014(4) -0.002(3) 0.015(4) -0.002(4)
C3 0.016(4) 0.027(5) 0.006(3) 0.007(3) 0.005(3) 0.001(4)
C4 0.022(4) 0.023(5) 0.016(4) 0.007(4) 0.011(4) 0.002(4)
C5 0.028(4) 0.024(5) 0.013(4) -0.007(3) 0.014(4) 0.000(4)
C6 0.018(4) 0.024(5) 0.011(4) 0.004(4) 0.008(3) 0.003(4)
C7 0.023(4) 0.025(5) 0.010(4) -0.003(3) 0.008(3) -0.001(4)
C8 0.027(4) 0.019(5) 0.014(4) 0.005(3) 0.011(4) 0.004(4)
C9 0.027(4) 0.025(5) 0.013(4) -0.001(4) 0.012(4) -0.003(4)
C10 0.026(4) 0.022(5) 0.011(4) 0.006(3) 0.006(4) 0.002(4)
C11 0.010(4) 0.016(5) 0.023(4) 0.007(3) 0.011(3) 0.001(3)
C12 0.016(4) 0.018(4) 0.020(4) 0.007(4) 0.012(3) -0.001(4)
C13 0.021(4) 0.010(4) 0.015(4) -0.005(3) 0.010(3) -0.008(3)
C14 0.018(4) 0.015(5) 0.010(4) 0.001(3) 0.009(3) 0.007(3)
C15 0.033(4) 0.010(4) 0.010(4) 0.003(3) 0.013(4) -0.004(4)
C16 0.014(4) 0.023(5) 0.016(4) -0.004(3) 0.009(3) -0.007(3)
C17 0.019(4) 0.022(5) 0.012(4) 0.001(3) 0.008(3) 0.001(4)
C18 0.022(4) 0.023(5) 0.018(4) 0.002(4) 0.016(4) -0.006(4)
C19 0.038(5) 0.022(5) 0.026(4) 0.004(4) 0.023(4) 0.003(4)
C20 0.035(5) 0.057(7) 0.031(5) 0.000(5) 0.024(5) 0.000(5)
C21 0.042(6) 0.029(6) 0.059(6) -0.005(5) 0.041(5) -0.001(5)
C22 0.021(4) 0.024(5) 0.026(5) 0.003(4) 0.005(4) 0.006(4)
C23 0.023(4) 0.030(5) 0.022(4) -0.004(4) 0.012(4) -0.002(4)
C24 0.033(6) 0.081(10) 0.055(7) 0.028(7) 0.027(6) 0.006(6)
C25 0.027(5) 0.056(7) 0.046(6) -0.014(6) 0.023(5) -0.003(5)
C26 0.019(5) 0.077(9) 0.040(6) 0.013(6) 0.019(5) 0.004(5)
C27 0.053(8) 0.063(9) 0.116(11) 0.027(8) 0.070(9) 0.025(7)
C28 0.077(10) 0.077(11) 0.094(11) -0.050(9) 0.069(10) -0.023(8)
N1 0.023(3) 0.019(4) 0.007(3) 0.000(3) 0.008(3) 0.000(3)
N2 0.027(4) 0.028(4) 0.008(3) 0.003(3) 0.009(3) 0.004(3)
N3 0.020(3) 0.030(4) 0.013(3) 0.009(3) 0.008(3) 0.010(3)
N4 0.019(3) 0.019(4) 0.010(3) 0.004(3) 0.009(3) -0.001(3)
N5 0.021(3) 0.023(4) 0.019(3) -0.006(3) 0.011(3) -0.005(3)
N6 0.053(5) 0.033(5) 0.023(4) 0.001(3) 0.020(4) -0.002(4)
N7 0.059(6) 0.098(9) 0.049(6) -0.021(6) 0.042(6) -0.038(7)
N8 0.027(10) 0.372(19) 0.039(10) 0.040(10) 0.018(8) 0.017(10)
O1 0.023(3) 0.009(3) 0.019(3) 0.004(2) 0.012(2) 0.004(2)
O2 0.030(3) 0.026(3) 0.012(3) 0.001(2) 0.009(3) -0.003(3)
O3 0.025(3) 0.018(3) 0.013(3) -0.002(2) 0.008(2) -0.002(2)
O4 0.032(3) 0.017(3) 0.014(3) 0.000(2) 0.009(3) -0.002(3)
O5 0.047(4) 0.026(4) 0.019(3) -0.009(3) 0.005(3) -0.011(3)
O6 0.030(3) 0.067(5) 0.022(3) -0.008(3) 0.016(3) 0.002(3)
O8 0.028(3) 0.025(3) 0.027(3) -0.001(2) 0.021(3) 0.001(3)
O9 0.026(3) 0.029(4) 0.019(3) 0.000(2) 0.012(3) -0.003(3)
O10 0.043(4) 0.057(5) 0.035(4) -0.021(3) 0.025(3) -0.013(3)
O11 0.068(5) 0.055(5) 0.054(5) 0.000(4) 0.034(4) -0.009(4)
S1 0.0254(11) 0.0233(12) 0.0107(9) -0.0019(9) 0.0078(9) 0.0027(9)

loop_
_atom_type_symbol
_atom_type_description
_atom_type_scat_dispersion_real
_atom_type_scat_dispersion_imag
_atom_type_scat_source
H H 0.0000 0.0000 'International Tables Vol C Tables 4.2.6.8 and 6.1.1.4'
C C 0.0033 0.0016 'International Tables Vol C Tables 4.2.6.8 and 6.1.1.4'
N N 0.0061 0.0033 'International Tables Vol C Tables 4.2.6.8 and 6.1.1.4'
O O 0.0106 0.0060 'International Tables Vol C Tables 4.2.6.8 and 6.1.1.4'
S S 0.1246 0.1234 'International Tables Vol C Tables 4.2.6.8 and 6.1.1.4'
Zn Zn 0.2839 1.4301 'International Tables Vol C Tables 4.2.6.8 and 6.1.1.4'

loop_
_geom_angle_atom_site_label_1
_geom_angle_atom_site_label_2
_geom_angle_atom_site_label_3
_geom_angle
_geom_angle_site_symmetry_1
_geom_angle_site_symmetry_3
_geom_angle_publ_flag
S1 O7 Zn2 156.2(3) . 1_464 ?
O1 Zn1 O3 113.8(2) . 1_545 ?
O1 Zn1 N1 146.9(2) . . ?
O3 Zn1 N1 99.0(2) 1_545 . ?
O1 Zn1 O8 87.21(19) . . ?
O3 Zn1 O8 95.6(2) 1_545 . ?
N1 Zn1 O8 85.5(2) . . ?
O1 Zn1 N5 91.3(2) . . ?
O3 Zn1 N5 97.7(2) 1_545 . ?
N1 Zn1 N5 88.3(2) . . ?
O8 Zn1 N5 166.1(2) . . ?
N4 Zn2 N4 180.0(2) . 3_757 ?
N4 Zn2 O9 91.6(2) . 3_757 ?
N4 Zn2 O9 88.4(2) 3_757 3_757 ?
N4 Zn2 O9 88.4(2) . . ?
N4 Zn2 O9 91.6(2) 3_757 . ?
O9 Zn2 O9 180.0(4) 3_757 . ?
N4 Zn2 O7 91.3(2) . 3_666 ?
N4 Zn2 O7 88.7(2) 3_757 3_666 ?
O9 Zn2 O7 86.3(2) 3_757 3_666 ?
O9 Zn2 O7 93.7(2) . 3_666 ?
N4 Zn2 O7 88.7(2) . 1_646 ?
N4 Zn2 O7 91.3(2) 3_757 1_646 ?
O9 Zn2 O7 93.7(2) 3_757 1_646 ?
O9 Zn2 O7 86.3(2) . 1_646 ?
O7 Zn2 O7 180.0(3) 3_666 1_646 ?
N4 C1 C2 123.8(8) . . ?
N4 C1 H1 118.1 . . ?
C2 C1 H1 118.1 . . ?
C1 C2 C3 117.0(7) . . ?
C1 C2 H2 121.5 . . ?
C3 C2 H2 121.5 . . ?
C4 C3 C2 120.1(7) . . ?
C4 C3 N3 116.7(7) . . ?
C2 C3 N3 123.1(7) . . ?
C3 C4 C5 118.4(7) . . ?
C3 C4 H4 120.8 . . ?
C5 C4 H4 120.8 . . ?
N4 C5 C4 121.8(7) . . ?
N4 C5 H5 119.1 . . ?
C4 C5 H5 119.1 . . ?
C7 C6 C10 120.0(7) . . ?
C7 C6 N2 125.0(7) . . ?
C10 C6 N2 115.0(7) . . ?
C6 C7 C8 117.3(7) . . ?
C6 C7 H7 121.4 . . ?
C8 C7 H7 121.4 . . ?
N1 C8 C7 123.3(8) . . ?
N1 C8 H8 118.4 . . ?
C7 C8 H8 118.4 . . ?
N1 C9 C10 122.6(7) . . ?
N1 C9 H9 118.7 . . ?
C10 C9 H9 118.7 . . ?
C6 C10 C9 117.8(8) . . ?
C6 C10 H10 121.1 . . ?
C9 C10 H10 121.1 . . ?
O2 C11 O1 123.0(7) . . ?
O2 C11 C12 120.7(7) . . ?
O1 C11 C12 116.3(6) . . ?
C17 C12 C13 120.5(7) . . ?
C17 C12 C11 120.6(7) . . ?
C13 C12 C11 118.6(7) . . ?
C14 C13 C12 118.4(7) . . ?
C14 C13 H13 120.8 . . ?
C12 C13 H13 120.8 . . ?
C15 C14 C13 121.5(7) . . ?
C15 C14 S1 117.5(5) . . ?
C13 C14 S1 120.7(6) . . ?
C14 C15 C16 119.8(7) . . ?
C14 C15 H15 120.1 . . ?
C16 C15 H15 120.1 . . ?
C17 C16 C15 119.8(7) . . ?
C17 C16 C18 122.6(7) . . ?
C15 C16 C18 117.5(7) . . ?
C16 C17 C12 119.9(7) . . ?
C16 C17 H17 120.0 . . ?
C12 C17 H17 120.0 . . ?
O4 C18 O3 124.6(7) . . ?
O4 C18 C16 117.8(7) . . ?
O3 C18 C16 117.5(7) . . ?
N5 C19 C20 124.0(8) . . ?
N5 C19 H19 118.0 . . ?
C20 C19 H19 118.0 . . ?
C21 C20 C19 118.4(8) . . ?
C21 C20 H20 120.8 . . ?
C19 C20 H20 120.8 . . ?
C20 C21 C22 120.1(8) . . ?
C20 C21 N6 114.3(7) . . ?
C22 C21 N6 125.6(8) . . ?
C21 C22 C23 118.3(8) . . ?
C21 C22 H22 120.9 . . ?
C23 C22 H22 120.9 . . ?
N5 C23 C22 122.9(7) . . ?
N5 C23 H23 118.5 . . ?
C22 C23 H23 118.5 . . ?
N7 C24 C25 123.9(11) . . ?
N7 C24 H24 118.1 . . ?
C25 C24 H24 118.1 . . ?
C26 C25 C24 119.3(11) . . ?
C26 C25 H25 120.3 . . ?
C24 C25 H25 120.3 . . ?
C25 C26 N8 120.1(12) . . ?
C25 C26 C27 119.4(10) . . ?
N8 C26 C27 120.5(12) . . ?
C28 C27 C26 114.1(11) . . ?
C28 C27 H27 122.9 . . ?
C26 C27 H27 122.9 . . ?
N7 C28 C27 125.9(12) . . ?
N7 C28 H28 117.0 . . ?
C27 C28 H28 117.0 . . ?
C9 N1 C8 119.0(6) . . ?
C9 N1 Zn1 116.7(5) . . ?
C8 N1 Zn1 124.3(5) . . ?
N3 N2 C6 112.9(6) . . ?
N2 N3 C3 111.4(6) . . ?
C1 N4 C5 118.6(6) . . ?
C1 N4 Zn2 119.7(5) . . ?
C5 N4 Zn2 121.1(5) . . ?
C23 N5 C19 116.3(7) . . ?
C23 N5 Zn1 118.5(5) . . ?
C19 N5 Zn1 125.2(5) . . ?
N6 N6 C21 109.9(9) 2 . ?
C24 N7 C28 117.3(11) . . ?
N8 N8 C26 172(4) 2 . ?
C11 O1 Zn1 110.4(4) . . ?
C18 O3 Zn1 119.4(5) . 1_565 ?
O6 S1 O7 112.9(3) . . ?
O6 S1 O5 113.2(4) . . ?
O7 S1 O5 112.1(3) . . ?
O6 S1 C14 107.2(3) . . ?
O7 S1 C14 104.9(3) . . ?
O5 S1 C14 105.9(3) . . ?

loop_
_geom_bond_atom_site_label_1
_geom_bond_atom_site_label_2
_geom_bond_distance
_geom_bond_site_symmetry_2
_geom_bond_publ_flag
O7 S1 1.453(5) . ?
O7 Zn2 2.225(5) 1_464 ?
Zn1 O1 1.957(5) . ?
Zn1 O3 1.984(5) 1_545 ?
Zn1 N1 2.070(6) . ?
Zn1 O8 2.174(5) . ?
Zn1 N5 2.235(6) . ?
Zn2 N4 2.080(5) . ?
Zn2 N4 2.080(5) 3_757 ?
Zn2 O9 2.146(5) 3_757 ?
Zn2 O9 2.146(5) . ?
Zn2 O7 2.225(5) 3_666 ?
Zn2 O7 2.225(5) 1_646 ?
C1 N4 1.322(9) . ?
C1 C2 1.385(10) . ?
C1 H1 0.9300 . ?
C2 C3 1.386(10) . ?
C2 H2 0.9300 . ?
C3 C4 1.371(10) . ?
C3 N3 1.434(9) . ?
C4 C5 1.397(10) . ?
C4 H4 0.9300 . ?
C5 N4 1.332(9) . ?
C5 H5 0.9300 . ?
C6 C7 1.379(11) . ?
C6 C10 1.386(11) . ?
C6 N2 1.439(9) . ?
C7 C8 1.383(9) . ?
C7 H7 0.9300 . ?
C8 N1 1.326(9) . ?
C8 H8 0.9300 . ?
C9 N1 1.317(9) . ?
C9 C10 1.387(10) . ?
C9 H9 0.9300 . ?
C10 H10 0.9300 . ?
C11 O2 1.241(8) . ?
C11 O1 1.277(9) . ?
C11 C12 1.512(10) . ?
C12 C17 1.387(10) . ?
C12 C13 1.399(10) . ?
C13 C14 1.382(10) . ?
C13 H13 0.9300 . ?
C14 C15 1.372(10) . ?
C14 S1 1.787(7) . ?
C15 C16 1.394(9) . ?
C15 H15 0.9300 . ?
C16 C17 1.382(10) . ?
C16 C18 1.497(11) . ?
C17 H17 0.9300 . ?
C18 O4 1.242(9) . ?
C18 O3 1.273(8) . ?
C19 N5 1.370(9) . ?
C19 C20 1.374(11) . ?
C19 H19 0.9300 . ?
C20 C21 1.371(12) . ?
C20 H20 0.9300 . ?
C21 C22 1.379(12) . ?
C21 N6 1.485(11) . ?
C22 C23 1.409(11) . ?
C22 H22 0.9300 . ?
C23 N5 1.343(9) . ?
C23 H23 0.9300 . ?
C24 N7 1.296(14) . ?
C24 C25 1.380(13) . ?
C24 H24 0.9300 . ?
C25 C26 1.339(14) . ?
C25 H25 0.9300 . ?
C26 N8 1.423(13) . ?
C26 C27 1.430(16) . ?
C27 C28 1.400(16) . ?
C27 H27 0.9300 . ?
C28 N7 1.302(16) . ?
C28 H28 0.9300 . ?
N2 N3 1.245(9) . ?
N6 N6 1.168(13) 2 ?
N8 N8 0.698(18) 2 ?
O3 Zn1 1.984(5) 1_565 ?
O5 S1 1.453(6) . ?
O6 S1 1.434(6) . ?
